data_7708681
loop_
_publ_author_name
'Meyer, Marco'
'Mardegan, Lorenzo'
'Tordera, Daniel'
'Prescimone, Alessandro'
'Sessolo, Michele'
'Bolink, Henk J.'
'Constable, Edwin C.'
'Housecroft, Catherine E.'

_publ_section_title
;
 A counterion study of a series of [Cu(P^P)(N^N)][A] compounds with
 bis(phosphane) and 6-methyl and 6,6'-dimethyl-substituted 2,2'-bipyridine
 ligands for light-emitting electrochemical cells
;
_journal_name_full 'Dalton Transactions'
_journal_paper_doi 10.1039/D1DT03239A
_journal_year 2021
_chemical_formula_moiety 'C51 H44 Cu N2 O P2, B F4, 0.5(C6 H12), 0.8[C3H6O1]'
_chemical_formula_sum 'C56.4 H54.8 B Cu F4 N2 O1.8 P2'
_chemical_formula_weight 1001.71
_space_group_crystal_system triclinic
_space_group_IT_number 2
_space_group_name_Hall '-P 1'
_space_group_name_H-M_alt 'P -1'
_atom_sites_solution_hydrogens geom
_atom_sites_solution_primary dual
_audit_creation_date 2020-02-20
_audit_creation_method
;
Olex2 1.2
(compiled May 18 2018 14:05:52 for OlexSys, GUI svn.r5506)
;
_audit_update_record
;
2021-05-01 deposited with the CCDC.	2021-11-02 downloaded from the CCDC.
;
_cell_angle_alpha 67.326(3)
_cell_angle_beta 77.613(3)
_cell_angle_gamma 85.130(3)
_cell_formula_units_Z 2
_cell_length_a 11.0536(7)
_cell_length_b 14.3637(9)
_cell_length_c 18.0991(12)
_cell_measurement_reflns_used 9351
_cell_measurement_temperature 150
_cell_measurement_theta_max 69.986
_cell_measurement_theta_min 3.408
_cell_volume 2589.8(3)
_computing_cell_refinement 'SAINT v8.34A (Bruker, 2013)'
_computing_data_collection 'Apex2 (Bruker AXS, 2006)'
_computing_data_reduction 'SAINT v8.34A (Bruker, 2013)'
_computing_molecular_graphics 'Olex2 (Dolomanov et al., 2009)'
_computing_publication_material 'Olex2 (Dolomanov et al., 2009)'
_computing_structure_refinement 'ShelXL (Sheldrick, 2015)'
_computing_structure_solution 'ShelXT (Sheldrick, 2015)'
_diffrn_ambient_temperature 150
_diffrn_measured_fraction_theta_full 0.988
_diffrn_measured_fraction_theta_max 0.957
_diffrn_measurement_device Area
_diffrn_measurement_device_type 'Bruker APEX-II CCD'
_diffrn_measurement_method '\f and \w scans'
_diffrn_radiation_monochromator graphite
_diffrn_radiation_probe x-ray
_diffrn_radiation_type CuK\a
_diffrn_radiation_wavelength 1.54178
_diffrn_reflns_av_R_equivalents 0.0277
_diffrn_reflns_av_unetI/netI 0.0252
_diffrn_reflns_Laue_measured_fraction_full 0.988
_diffrn_reflns_Laue_measured_fraction_max 0.957
_diffrn_reflns_limit_h_max 11
_diffrn_reflns_limit_h_min -13
_diffrn_reflns_limit_k_max 17
_diffrn_reflns_limit_k_min -16
_diffrn_reflns_limit_l_max 21
_diffrn_reflns_limit_l_min -21
_diffrn_reflns_number 27941
_diffrn_reflns_point_group_measured_fraction_full 0.988
_diffrn_reflns_point_group_measured_fraction_max 0.957
_diffrn_reflns_theta_full 67.679
_diffrn_reflns_theta_max 70.199
_diffrn_reflns_theta_min 3.334
_diffrn_standards_number 0
_exptl_absorpt_coefficient_mu 1.642
_exptl_absorpt_correction_T_max 0.7533
_exptl_absorpt_correction_T_min 0.6858
_exptl_absorpt_correction_type multi-scan
_exptl_absorpt_process_details
;
SADABS-2012/1 (Bruker,2012) was used for absorption correction.
wR2(int) was 0.0536 before and 0.0368 after correction.
The Ratio of minimum to maximum transmission is 0.9104.
The \l/2 correction factor is 0.0015.
;
_exptl_crystal_colour yellow
_exptl_crystal_colour_primary yellow
_exptl_crystal_density_diffrn 1.285
_exptl_crystal_description block
_exptl_crystal_F_000 1043
_exptl_crystal_recrystallization_method
'The material was recrystallised from a mixture of acetone and cyclohexane  by solvent layering'
_exptl_crystal_size_max 0.11
_exptl_crystal_size_mid 0.1
_exptl_crystal_size_min 0.07
_refine_diff_density_max 2.280
_refine_diff_density_min -0.540
_refine_diff_density_rms 0.100
_refine_ls_extinction_method none
_refine_ls_goodness_of_fit_ref 1.047
_refine_ls_hydrogen_treatment constr
_refine_ls_matrix_type full
_refine_ls_number_parameters 587
_refine_ls_number_reflns 9439
_refine_ls_number_restraints 36
_refine_ls_restrained_S_all 1.078
_refine_ls_R_factor_all 0.0613
_refine_ls_R_factor_gt 0.0583
_refine_ls_shift/su_max 0.001
_refine_ls_shift/su_mean 0.000
_refine_ls_structure_factor_coef Fsqd
_refine_ls_weighting_details 'w=1/[\s^2^(Fo^2^)+(0.1162P)^2^+3.3624P] where P=(Fo^2^+2Fc^2^)/3'
_refine_ls_weighting_scheme calc
_refine_ls_wR_factor_gt 0.1805
_refine_ls_wR_factor_ref 0.1842
_reflns_Friedel_coverage 0.000
_reflns_number_gt 8700
_reflns_number_total 9439
_reflns_threshold_expression 'I > 2\s(I)'
_cod_data_source_file d1dt03239a2.cif
_cod_data_source_block mem043_150k_0m
_cod_original_formula_sum 'C56.40 H54.80 B Cu F4 N2 O1.80 P2'
_cod_database_code 7708681
_shelx_shelxl_version_number 2018/3
_shelx_space_group_comment
;
The symmetry employed for this shelxl refinement is uniquely defined
by the following loop, which should always be used as a source of
symmetry information in preference to the above space-group names.
They are only intended as comments.
;
_shelx_estimated_absorpt_t_max 0.894
_shelx_estimated_absorpt_t_min 0.840
_olex2_refinement_description
;
1. Fixed Uiso
 At 1.2 times of:
  All C(H) groups, All C(H,H) groups
 At 1.5 times of:
  All C(H,H,H) groups
2. Restrained distances
 C55-C56 \\sim C57-C56 \\sim C57-C52 \\sim C53-C52 \\sim C53-C54 \\sim C55-C54
 with sigma of 0.02
 F1-F2 \\sim F1-F3 \\sim F1-F4 \\sim F2-F3 \\sim F2-F4 \\sim F3-F4
 with sigma of 0.04
 B1-F1 \\sim B1-F2 \\sim B1-F3 \\sim B1-F4
 with sigma of 0.02
3. Uiso/Uaniso restraints and constraints
Uanis(C57) = Uanis(C52) = Uanis(C53) = Uanis(C54) = Uanis(C55) = Uanis(C56)
4. Others
 Fixed Sof: C55(0.5) H55A(0.5) H55B(0.5) C53(0.5) H53A(0.5) H53B(0.5) C57(0.5)
 H57A(0.5) H57B(0.5) C56(0.5) H56A(0.5) H56B(0.5) C52(0.5) H52A(0.5) H52B(0.5)
 C54(0.5) H54A(0.5) H54B(0.5)
5.a Secondary CH2 refined with riding coordinates:
 C55(H55A,H55B), C53(H53A,H53B), C57(H57A,H57B), C56(H56A,H56B), C52(H52A,
 H52B), C54(H54A,H54B)
5.b Aromatic/amide H refined with riding coordinates:
 C28(H28), C30(H30), C14(H14), C35(H35), C29(H29), C18(H18), C10(H10),
 C21(H21), C20(H20), C16(H16), C17(H17), C22(H22), C15(H15), C47(H47), C24(H24),
  C9(H9), C36(H36), C37(H37), C5(H5), C41(H41), C8(H8), C23(H23), C3(H3),
 C51(H51), C45(H45), C4(H4), C48(H48), C42(H42), C43(H43), C49(H49), C50(H50),
 C44(H44)
5.c Idealised Me refined as rotating group:
 C39(H39A,H39B,H39C), C12(H12A,H12B,H12C), C38(H38A,H38B,H38C), C1(H1A,H1B,H1C)
;
_olex2_date_sample_data_collection 2020-02-19
_olex2_date_sample_submission 2020-01-24
_olex2_diffrn_ambient_temperature_device 'Oxford Cryosystems'
_olex2_exptl_crystal_mounting_method 'The crystal was mounted on a mylar loop in perfluoroether oil'
_olex2_submission_original_sample_id MEM043_150K
_olex2_submission_special_instructions 'No special instructions were received'

loop_
_space_group_symop_operation_xyz
'x, y, z'
'-x, -y, -z'

loop_
_atom_site_label
_atom_site_type_symbol
_atom_site_fract_x
_atom_site_fract_y
_atom_site_fract_z
_atom_site_U_iso_or_equiv
_atom_site_adp_type
_atom_site_occupancy
_atom_site_site_symmetry_order
_atom_site_calc_flag
_atom_site_refinement_flags_posn
_atom_site_refinement_flags_adp
_atom_site_refinement_flags_occupancy
_atom_site_disorder_assembly
_atom_site_disorder_group
Cu1 Cu 0.12452(4) 0.69080(3) 0.65911(2) 0.02536(14) Uani 1 1 d . . . . .
P1 P -0.04315(6) 0.70973(5) 0.60089(4) 0.02408(17) Uani 1 1 d . . . . .
P2 P 0.07578(6) 0.60407(5) 0.79807(4) 0.02643(18) Uani 1 1 d . . . . .
O1 O -0.14687(18) 0.71394(14) 0.76211(12) 0.0269(4) Uani 1 1 d . . . . .
N2 N 0.2365(2) 0.81634(17) 0.63140(14) 0.0259(5) Uani 1 1 d . . . . .
N1 N 0.2953(2) 0.64088(18) 0.61141(14) 0.0299(5) Uani 1 1 d . . . . .
F1 F 0.4425(3) 0.83666(18) 0.41576(16) 0.0705(7) Uani 1 1 d D . . . .
C19 C -0.1345(3) 0.5956(2) 0.63108(17) 0.0271(6) Uani 1 1 d . . . . .
C26 C -0.1899(2) 0.7975(2) 0.70269(17) 0.0253(5) Uani 1 1 d . . . . .
C28 C -0.2937(3) 0.9551(2) 0.66347(18) 0.0284(6) Uani 1 1 d . . . . .
H28 H -0.340552 1.007376 0.676295 0.034 Uiso 1 1 calc R . . . .
C6 C 0.3909(3) 0.7008(2) 0.59998(17) 0.0314(6) Uani 1 1 d . . . . .
C11 C 0.2030(3) 0.9049(2) 0.64068(17) 0.0281(6) Uani 1 1 d . . . . .
C27 C -0.2589(2) 0.8710(2) 0.72564(17) 0.0270(6) Uani 1 1 d . . . . .
C40 C -0.0209(3) 0.4912(2) 0.83703(19) 0.0334(6) Uani 1 1 d . . . . .
C13 C -0.0105(3) 0.75388(19) 0.48950(17) 0.0259(5) Uani 1 1 d . . . . .
C34 C -0.0084(3) 0.6821(2) 0.85144(17) 0.0272(6) Uani 1 1 d . . . . .
C30 C -0.1920(3) 0.8883(2) 0.56192(18) 0.0280(6) Uani 1 1 d . . . . .
H30 H -0.170615 0.895308 0.506330 0.034 Uiso 1 1 calc R . . . .
C14 C -0.0987(3) 0.7540(2) 0.44449(18) 0.0302(6) Uani 1 1 d . . . . .
H14 H -0.180311 0.730853 0.472043 0.036 Uiso 1 1 calc R . . . .
C25 C -0.1547(2) 0.8028(2) 0.62231(17) 0.0256(5) Uani 1 1 d . . . . .
C33 C -0.1121(3) 0.7341(2) 0.82364(17) 0.0276(6) Uani 1 1 d . . . . .
C7 C 0.3584(3) 0.7987(2) 0.60918(17) 0.0303(6) Uani 1 1 d . . . . .
C35 C 0.0290(3) 0.7008(2) 0.91332(18) 0.0338(6) Uani 1 1 d . . . . .
H35 H 0.099049 0.666581 0.934301 0.041 Uiso 1 1 calc R . . . .
C46 C 0.2079(3) 0.5580(2) 0.84847(17) 0.0311(6) Uani 1 1 d . . . . .
C29 C -0.2604(3) 0.9633(2) 0.58283(18) 0.0289(6) Uani 1 1 d . . . . .
H29 H -0.284801 1.021353 0.541097 0.035 Uiso 1 1 calc R . . . .
C18 C 0.1097(3) 0.7868(2) 0.44844(18) 0.0291(6) Uani 1 1 d . . . . .
H18 H 0.170487 0.786895 0.478424 0.035 Uiso 1 1 calc R . . . .
C32 C -0.1788(3) 0.8035(2) 0.85285(17) 0.0305(6) Uani 1 1 d . . . . .
C10 C 0.2895(3) 0.9760(2) 0.62970(19) 0.0342(6) Uani 1 1 d . . . . .
H10 H 0.263741 1.036897 0.637473 0.041 Uiso 1 1 calc R . . . .
C2 C 0.3204(3) 0.5511(2) 0.60385(19) 0.0358(7) Uani 1 1 d . . . . .
C31 C -0.2918(3) 0.8536(2) 0.81646(18) 0.0316(6) Uani 1 1 d . . . . .
C21 C -0.1555(3) 0.4375(2) 0.6162(2) 0.0383(7) Uani 1 1 d . . . . .
H21 H -0.128086 0.393235 0.588207 0.046 Uiso 1 1 calc R . . . .
F2 F 0.6262(3) 0.7709(3) 0.3802(2) 0.1242(16) Uani 1 1 d D . . . .
C20 C -0.0955(3) 0.5289(2) 0.59116(19) 0.0331(6) Uani 1 1 d . . . . .
H20 H -0.027103 0.546232 0.546443 0.040 Uiso 1 1 calc R . . . .
C16 C 0.0516(3) 0.8201(2) 0.31955(19) 0.0353(7) Uani 1 1 d . . . . .
H16 H 0.072624 0.842769 0.261680 0.042 Uiso 1 1 calc R . . . .
C17 C 0.1405(3) 0.8196(2) 0.36362(19) 0.0329(6) Uani 1 1 d . . . . .
H17 H 0.222406 0.841592 0.335847 0.039 Uiso 1 1 calc R . . . .
C22 C -0.2544(3) 0.4106(2) 0.6811(2) 0.0407(7) Uani 1 1 d . . . . .
H22 H -0.295214 0.348004 0.697963 0.049 Uiso 1 1 calc R . . . .
C15 C -0.0683(3) 0.7876(2) 0.36017(19) 0.0335(6) Uani 1 1 d . . . . .
H15 H -0.129212 0.788370 0.330018 0.040 Uiso 1 1 calc R . . . .
C47 C 0.2029(3) 0.4695(3) 0.9180(2) 0.0437(8) Uani 1 1 d . . . . .
H47 H 0.128143 0.432083 0.942007 0.052 Uiso 1 1 calc R . . . .
C24 C -0.2354(3) 0.5674(2) 0.69698(19) 0.0333(6) Uani 1 1 d . . . . .
H24 H -0.263988 0.611414 0.725066 0.040 Uiso 1 1 calc R . . . .
C9 C 0.4135(3) 0.9569(3) 0.6074(2) 0.0433(8) Uani 1 1 d . . . . .
H9 H 0.474228 1.004517 0.599667 0.052 Uiso 1 1 calc R . . . .
C36 C -0.0358(3) 0.7694(3) 0.94443(19) 0.0407(7) Uani 1 1 d . . . . .
H36 H -0.009853 0.781514 0.986692 0.049 Uiso 1 1 calc R . . . .
C37 C -0.1382(3) 0.8205(2) 0.91425(19) 0.0377(7) Uani 1 1 d . . . . .
H37 H -0.180968 0.867497 0.935808 0.045 Uiso 1 1 calc R . . . .
C39 C -0.3283(3) 0.9519(2) 0.8303(2) 0.0404(7) Uani 1 1 d . . . . .
H39A H -0.257586 0.998162 0.806964 0.061 Uiso 1 1 calc GR . . . .
H39B H -0.352677 0.937146 0.889000 0.061 Uiso 1 1 calc GR . . . .
H39C H -0.397930 0.983344 0.803662 0.061 Uiso 1 1 calc GR . . . .
C5 C 0.5129(3) 0.6726(3) 0.5813(2) 0.0428(8) Uani 1 1 d . . . . .
H5 H 0.578400 0.716878 0.572122 0.051 Uiso 1 1 calc R . . . .
F3 F 0.5324(5) 0.8816(3) 0.28494(17) 0.1193(16) Uani 1 1 d D . . . .
C12 C 0.0676(3) 0.9246(2) 0.6626(2) 0.0384(7) Uani 1 1 d . . . . .
H12A H 0.025144 0.918471 0.622397 0.058 Uiso 1 1 calc GR . . . .
H12B H 0.055510 0.992921 0.662821 0.058 Uiso 1 1 calc GR . . . .
H12C H 0.033323 0.875418 0.716965 0.058 Uiso 1 1 calc GR . . . .
C41 C -0.1352(3) 0.4807(3) 0.8901(2) 0.0413(7) Uani 1 1 d . . . . .
H41 H -0.165981 0.534084 0.907736 0.050 Uiso 1 1 calc R . . . .
C8 C 0.4482(3) 0.8683(3) 0.5964(2) 0.0426(8) Uani 1 1 d . . . . .
H8 H 0.533195 0.854643 0.580127 0.051 Uiso 1 1 calc R . . . .
C23 C -0.2938(3) 0.4755(3) 0.7214(2) 0.0405(7) Uani 1 1 d . . . . .
H23 H -0.361723 0.456962 0.766437 0.049 Uiso 1 1 calc R . . . .
C38 C -0.4016(3) 0.7788(3) 0.8573(2) 0.0435(8) Uani 1 1 d . . . . .
H38A H -0.470074 0.804416 0.828182 0.065 Uiso 1 1 calc GR . . . .
H38B H -0.429094 0.771737 0.914363 0.065 Uiso 1 1 calc GR . . . .
H38C H -0.374972 0.712916 0.855072 0.065 Uiso 1 1 calc GR . . . .
C1 C 0.2138(4) 0.4897(3) 0.6089(2) 0.0487(9) Uani 1 1 d . . . . .
H1A H 0.138058 0.509832 0.638703 0.073 Uiso 1 1 calc GR . . . .
H1B H 0.230238 0.417990 0.637705 0.073 Uiso 1 1 calc GR . . . .
H1C H 0.203277 0.501099 0.553679 0.073 Uiso 1 1 calc GR . . . .
C3 C 0.4414(4) 0.5174(3) 0.5882(2) 0.0449(8) Uani 1 1 d . . . . .
H3 H 0.456932 0.452428 0.585831 0.054 Uiso 1 1 calc R . . . .
C51 C 0.3182(3) 0.6103(3) 0.8142(2) 0.0442(8) Uani 1 1 d . . . . .
H51 H 0.322672 0.670474 0.766755 0.053 Uiso 1 1 calc R . . . .
F4 F 0.4594(4) 0.7247(3) 0.3585(3) 0.1362(18) Uani 1 1 d D . . . .
C45 C 0.0228(4) 0.4124(3) 0.8118(2) 0.0510(9) Uani 1 1 d . . . . .
H45 H 0.100506 0.418210 0.775652 0.061 Uiso 1 1 calc R . . . .
C4 C 0.5381(3) 0.5790(3) 0.5763(2) 0.0489(9) Uani 1 1 d . . . . .
H4 H 0.621312 0.557534 0.564801 0.059 Uiso 1 1 calc R . . . .
C48 C 0.3075(4) 0.4364(3) 0.9519(2) 0.0547(10) Uani 1 1 d . . . . .
H48 H 0.303051 0.377099 0.999991 0.066 Uiso 1 1 calc R . . . .
C42 C -0.2046(4) 0.3935(3) 0.9176(3) 0.0555(10) Uani 1 1 d . . . . .
H42 H -0.282175 0.387519 0.953914 0.067 Uiso 1 1 calc R . . . .
C43 C -0.1614(5) 0.3155(3) 0.8924(3) 0.0661(13) Uani 1 1 d . . . . .
H43 H -0.209064 0.255849 0.910960 0.079 Uiso 1 1 calc R . . . .
C49 C 0.4168(4) 0.4879(4) 0.9172(3) 0.0568(10) Uani 1 1 d . . . . .
H49 H 0.488305 0.463501 0.940137 0.068 Uiso 1 1 calc R . . . .
C50 C 0.4226(4) 0.5760(4) 0.8482(3) 0.0564(10) Uani 1 1 d . . . . .
H50 H 0.497839 0.612769 0.824261 0.068 Uiso 1 1 calc R . . . .
C44 C -0.0469(6) 0.3250(3) 0.8394(3) 0.0684(14) Uani 1 1 d . . . . .
H44 H -0.016427 0.271427 0.821998 0.082 Uiso 1 1 calc R . . . .
B1 B 0.5174(4) 0.8036(3) 0.3586(3) 0.0518(11) Uani 1 1 d D . . . .
C55 C 0.2131(11) 0.9762(9) 0.9784(7) 0.0880(13) Uani 0.5 1 d D . P . .
H55A H 0.152387 0.923191 1.015580 0.106 Uiso 0.5 1 calc R . P . .
H55B H 0.258814 0.994866 1.012080 0.106 Uiso 0.5 1 calc R . P . .
C53 C 0.1099(11) 1.0414(9) 0.8745(7) 0.0880(13) Uani 0.5 1 d D . P . .
H53A H 0.034083 1.000323 0.903055 0.106 Uiso 0.5 1 calc R . P . .
H53B H 0.082346 1.107143 0.837811 0.106 Uiso 0.5 1 calc R . P . .
C57 C 0.2611(11) 0.9186(9) 0.8663(7) 0.0880(13) Uani 0.5 1 d D . P . .
H57A H 0.218457 0.852558 0.891726 0.106 Uiso 0.5 1 calc R . P . .
H57B H 0.332224 0.914063 0.824011 0.106 Uiso 0.5 1 calc R . P . .
C56 C 0.3025(11) 0.9361(9) 0.9219(7) 0.0880(13) Uani 0.5 1 d D . P . .
H56A H 0.371529 0.984762 0.893812 0.106 Uiso 0.5 1 calc R . P . .
H56B H 0.337808 0.872295 0.956066 0.106 Uiso 0.5 1 calc R . P . .
C52 C 0.1734(11) 0.9978(9) 0.8261(7) 0.0880(13) Uani 0.5 1 d D . P . .
H52A H 0.220903 1.049899 0.776948 0.106 Uiso 0.5 1 calc R . P . .
H52B H 0.114887 0.966581 0.807943 0.106 Uiso 0.5 1 calc R . P . .
C54 C 0.1506(12) 1.0610(9) 0.9328(7) 0.0880(13) Uani 0.5 1 d D . P . .
H54A H 0.079444 1.077636 0.969353 0.106 Uiso 0.5 1 calc R . P . .
H54B H 0.207207 1.119661 0.906762 0.106 Uiso 0.5 1 calc R . P . .

loop_
_atom_site_aniso_label
_atom_site_aniso_U_11
_atom_site_aniso_U_22
_atom_site_aniso_U_33
_atom_site_aniso_U_23
_atom_site_aniso_U_13
_atom_site_aniso_U_12
Cu1 0.0253(2) 0.0220(2) 0.0302(2) -0.01077(17) -0.00747(17) 0.00256(16)
P1 0.0250(3) 0.0195(3) 0.0302(4) -0.0110(3) -0.0082(3) 0.0017(2)
P2 0.0268(4) 0.0223(3) 0.0287(4) -0.0073(3) -0.0079(3) 0.0025(3)
O1 0.0293(10) 0.0200(9) 0.0314(10) -0.0083(8) -0.0094(8) 0.0019(7)
N2 0.0237(11) 0.0252(11) 0.0269(11) -0.0080(9) -0.0051(9) 0.0005(9)
N1 0.0327(13) 0.0294(12) 0.0291(12) -0.0127(10) -0.0101(10) 0.0096(10)
F1 0.106(2) 0.0408(12) 0.0634(15) -0.0192(11) -0.0192(14) 0.0122(13)
C19 0.0275(13) 0.0205(12) 0.0346(14) -0.0097(11) -0.0100(11) 0.0000(10)
C26 0.0219(12) 0.0202(12) 0.0334(14) -0.0085(11) -0.0077(11) -0.0007(10)
C28 0.0234(13) 0.0235(13) 0.0399(15) -0.0135(11) -0.0080(11) 0.0028(10)
C6 0.0272(14) 0.0367(15) 0.0267(14) -0.0091(12) -0.0056(11) 0.0063(12)
C11 0.0272(14) 0.0251(13) 0.0314(14) -0.0098(11) -0.0067(11) 0.0003(11)
C27 0.0227(13) 0.0247(13) 0.0340(14) -0.0116(11) -0.0049(11) -0.0014(10)
C40 0.0397(16) 0.0227(13) 0.0360(15) -0.0047(11) -0.0156(13) -0.0009(12)
C13 0.0298(14) 0.0192(12) 0.0305(14) -0.0107(10) -0.0079(11) 0.0016(10)
C34 0.0277(14) 0.0219(12) 0.0280(13) -0.0058(10) -0.0034(11) -0.0012(10)
C30 0.0279(14) 0.0250(13) 0.0339(14) -0.0122(11) -0.0098(11) -0.0004(11)
C14 0.0299(14) 0.0263(13) 0.0374(15) -0.0143(12) -0.0092(12) 0.0011(11)
C25 0.0230(13) 0.0217(12) 0.0350(14) -0.0121(11) -0.0084(11) -0.0005(10)
C33 0.0297(14) 0.0242(13) 0.0259(13) -0.0065(11) -0.0032(11) -0.0036(11)
C7 0.0244(13) 0.0344(15) 0.0288(14) -0.0086(12) -0.0056(11) 0.0023(11)
C35 0.0372(16) 0.0318(15) 0.0304(14) -0.0088(12) -0.0094(12) 0.0033(12)
C46 0.0298(14) 0.0341(15) 0.0288(14) -0.0109(12) -0.0088(11) 0.0053(12)
C29 0.0289(14) 0.0213(12) 0.0361(15) -0.0084(11) -0.0108(12) 0.0013(11)
C18 0.0311(14) 0.0219(13) 0.0364(15) -0.0121(11) -0.0086(12) -0.0011(11)
C32 0.0309(15) 0.0270(14) 0.0288(14) -0.0072(11) -0.0024(11) 0.0007(11)
C10 0.0353(16) 0.0287(14) 0.0394(16) -0.0122(12) -0.0087(13) -0.0041(12)
C2 0.0438(17) 0.0335(15) 0.0325(15) -0.0151(12) -0.0127(13) 0.0134(13)
C31 0.0305(15) 0.0274(14) 0.0336(15) -0.0110(12) -0.0018(12) 0.0035(11)
C21 0.0463(18) 0.0240(14) 0.0493(18) -0.0179(13) -0.0121(15) 0.0022(13)
F2 0.0461(16) 0.153(3) 0.112(3) 0.019(2) -0.0243(17) 0.0073(19)
C20 0.0366(15) 0.0245(14) 0.0385(16) -0.0123(12) -0.0078(13) 0.0016(12)
C16 0.0493(18) 0.0245(14) 0.0315(15) -0.0104(12) -0.0073(13) 0.0003(12)
C17 0.0348(15) 0.0249(14) 0.0376(15) -0.0114(12) -0.0034(12) -0.0040(11)
C22 0.0445(18) 0.0244(14) 0.0540(19) -0.0121(14) -0.0137(15) -0.0063(13)
C15 0.0423(17) 0.0271(14) 0.0371(15) -0.0146(12) -0.0167(13) 0.0032(12)
C47 0.0391(18) 0.0431(18) 0.0366(17) -0.0033(14) -0.0087(14) 0.0105(14)
C24 0.0300(15) 0.0310(15) 0.0438(17) -0.0191(13) -0.0064(12) -0.0028(12)
C9 0.0314(16) 0.0406(18) 0.060(2) -0.0194(16) -0.0086(15) -0.0090(13)
C36 0.0491(19) 0.0450(18) 0.0319(15) -0.0177(14) -0.0119(14) 0.0047(15)
C37 0.0454(18) 0.0367(16) 0.0315(15) -0.0161(13) -0.0052(13) 0.0063(14)
C39 0.0472(19) 0.0374(17) 0.0370(16) -0.0181(13) -0.0069(14) 0.0141(14)
C5 0.0318(16) 0.0467(19) 0.0475(19) -0.0175(15) -0.0069(14) 0.0100(14)
F3 0.208(4) 0.088(2) 0.0521(16) -0.0245(15) -0.037(2) 0.071(3)
C12 0.0274(15) 0.0262(14) 0.062(2) -0.0205(14) -0.0027(14) -0.0002(11)
C41 0.0364(17) 0.0331(16) 0.0456(18) -0.0015(14) -0.0136(14) -0.0042(13)
C8 0.0239(14) 0.0459(18) 0.058(2) -0.0199(16) -0.0060(14) -0.0028(13)
C23 0.0352(16) 0.0361(16) 0.0492(19) -0.0160(14) -0.0024(14) -0.0103(13)
C38 0.0279(15) 0.0448(18) 0.0446(18) -0.0070(15) 0.0016(13) -0.0006(13)
C1 0.058(2) 0.0376(18) 0.063(2) -0.0314(17) -0.0214(18) 0.0129(16)
C3 0.055(2) 0.0403(18) 0.0412(18) -0.0192(14) -0.0152(16) 0.0237(16)
C51 0.0404(18) 0.053(2) 0.0375(17) -0.0110(15) -0.0132(14) -0.0078(15)
F4 0.121(3) 0.117(3) 0.237(5) -0.127(4) -0.057(3) -0.002(2)
C45 0.072(3) 0.0311(17) 0.051(2) -0.0151(15) -0.0163(18) 0.0026(16)
C4 0.0403(19) 0.054(2) 0.050(2) -0.0215(17) -0.0092(15) 0.0220(16)
C48 0.050(2) 0.062(2) 0.0432(19) -0.0100(17) -0.0176(17) 0.0210(19)
C42 0.048(2) 0.044(2) 0.062(2) 0.0049(17) -0.0251(18) -0.0154(16)
C43 0.083(3) 0.039(2) 0.073(3) 0.0030(19) -0.046(3) -0.022(2)
C49 0.043(2) 0.084(3) 0.054(2) -0.034(2) -0.0270(18) 0.023(2)
C50 0.0377(19) 0.080(3) 0.054(2) -0.023(2) -0.0155(17) -0.0077(18)
C44 0.113(4) 0.0308(18) 0.072(3) -0.0167(19) -0.045(3) -0.003(2)
B1 0.070(3) 0.0328(19) 0.068(3) -0.0257(19) -0.037(2) 0.0143(19)
C55 0.086(3) 0.079(3) 0.095(3) -0.030(2) -0.026(3) 0.024(2)
C53 0.086(3) 0.079(3) 0.095(3) -0.030(2) -0.026(3) 0.024(2)
C57 0.086(3) 0.079(3) 0.095(3) -0.030(2) -0.026(3) 0.024(2)
C56 0.086(3) 0.079(3) 0.095(3) -0.030(2) -0.026(3) 0.024(2)
C52 0.086(3) 0.079(3) 0.095(3) -0.030(2) -0.026(3) 0.024(2)
C54 0.086(3) 0.079(3) 0.095(3) -0.030(2) -0.026(3) 0.024(2)

loop_
_atom_type_symbol
_atom_type_description
_atom_type_scat_dispersion_real
_atom_type_scat_dispersion_imag
_atom_type_scat_source
B B 0.0090 0.0039 'International Tables Vol C Tables 4.2.6.8 and 6.1.1.4'
C C 0.0181 0.0091 'International Tables Vol C Tables 4.2.6.8 and 6.1.1.4'
Cu Cu -1.9646 0.5888 'International Tables Vol C Tables 4.2.6.8 and 6.1.1.4'
F F 0.0727 0.0534 'International Tables Vol C Tables 4.2.6.8 and 6.1.1.4'
H H 0.0000 0.0000 'International Tables Vol C Tables 4.2.6.8 and 6.1.1.4'
N N 0.0311 0.0180 'International Tables Vol C Tables 4.2.6.8 and 6.1.1.4'
O O 0.0492 0.0322 'International Tables Vol C Tables 4.2.6.8 and 6.1.1.4'
P P 0.2955 0.4335 'International Tables Vol C Tables 4.2.6.8 and 6.1.1.4'

loop_
_geom_angle_atom_site_label_1
_geom_angle_atom_site_label_2
_geom_angle_atom_site_label_3
_geom_angle
_geom_angle_site_symmetry_1
_geom_angle_site_symmetry_3
_geom_angle_publ_flag
P1 Cu1 P2 111.54(3) . . ?
N2 Cu1 P1 120.04(6) . . ?
N2 Cu1 P2 110.18(7) . . ?
N1 Cu1 P1 121.93(7) . . ?
N1 Cu1 P2 109.76(7) . . ?
N1 Cu1 N2 79.60(10) . . ?
C19 P1 Cu1 115.93(9) . . ?
C19 P1 C25 104.96(12) . . ?
C13 P1 Cu1 115.53(9) . . ?
C13 P1 C19 102.48(13) . . ?
C13 P1 C25 103.54(12) . . ?
C25 P1 Cu1 112.93(9) . . ?
C40 P2 Cu1 118.15(10) . . ?
C34 P2 Cu1 112.29(9) . . ?
C34 P2 C40 103.44(14) . . ?
C34 P2 C46 103.18(13) . . ?
C46 P2 Cu1 115.50(10) . . ?
C46 P2 C40 102.48(14) . . ?
C33 O1 C26 114.8(2) . . ?
C11 N2 Cu1 128.50(19) . . ?
C7 N2 Cu1 112.88(19) . . ?
C7 N2 C11 118.3(2) . . ?
C6 N1 Cu1 113.40(19) . . ?
C2 N1 Cu1 127.2(2) . . ?
C2 N1 C6 118.5(3) . . ?
C20 C19 P1 118.5(2) . . ?
C20 C19 C24 118.1(3) . . ?
C24 C19 P1 123.1(2) . . ?
C27 C26 O1 119.3(2) . . ?
C27 C26 C25 124.4(3) . . ?
C25 C26 O1 116.2(2) . . ?
C29 C28 C27 120.5(3) . . ?
N1 C6 C7 116.4(3) . . ?
N1 C6 C5 122.1(3) . . ?
C5 C6 C7 121.5(3) . . ?
N2 C11 C10 122.1(3) . . ?
N2 C11 C12 117.5(2) . . ?
C10 C11 C12 120.4(3) . . ?
C26 C27 C31 118.3(2) . . ?
C28 C27 C26 116.9(3) . . ?
C28 C27 C31 124.8(3) . . ?
C41 C40 P2 123.4(3) . . ?
C45 C40 P2 117.8(3) . . ?
C45 C40 C41 118.8(3) . . ?
C14 C13 P1 123.2(2) . . ?
C14 C13 C18 119.2(3) . . ?
C18 C13 P1 117.6(2) . . ?
C33 C34 P2 117.5(2) . . ?
C33 C34 C35 117.1(3) . . ?
C35 C34 P2 125.1(2) . . ?
C29 C30 C25 120.2(3) . . ?
C15 C14 C13 120.6(3) . . ?
C26 C25 P1 118.6(2) . . ?
C30 C25 P1 123.9(2) . . ?
C30 C25 C26 116.7(2) . . ?
O1 C33 C34 115.7(2) . . ?
O1 C33 C32 120.0(3) . . ?
C32 C33 C34 124.3(3) . . ?
N2 C7 C6 116.5(3) . . ?
N2 C7 C8 121.6(3) . . ?
C8 C7 C6 121.9(3) . . ?
C36 C35 C34 120.3(3) . . ?
C47 C46 P2 122.4(3) . . ?
C51 C46 P2 118.6(2) . . ?
C51 C46 C47 119.0(3) . . ?
C28 C29 C30 121.3(3) . . ?
C17 C18 C13 120.1(3) . . ?
C33 C32 C31 117.9(3) . . ?
C33 C32 C37 116.8(3) . . ?
C37 C32 C31 125.3(3) . . ?
C9 C10 C11 119.1(3) . . ?
N1 C2 C1 117.9(3) . . ?
N1 C2 C3 121.8(3) . . ?
C3 C2 C1 120.3(3) . . ?
C27 C31 C32 106.7(2) . . ?
C27 C31 C39 112.0(2) . . ?
C27 C31 C38 108.3(3) . . ?
C32 C31 C39 112.0(3) . . ?
C32 C31 C38 108.4(2) . . ?
C39 C31 C38 109.3(3) . . ?
C22 C21 C20 120.6(3) . . ?
C21 C20 C19 120.8(3) . . ?
C17 C16 C15 120.0(3) . . ?
C16 C17 C18 120.1(3) . . ?
C21 C22 C23 119.3(3) . . ?
C14 C15 C16 120.0(3) . . ?
C48 C47 C46 119.8(4) . . ?
C23 C24 C19 120.3(3) . . ?
C8 C9 C10 119.3(3) . . ?
C37 C36 C35 120.6(3) . . ?
C36 C37 C32 120.9(3) . . ?
C6 C5 C4 119.1(3) . . ?
C42 C41 C40 120.9(4) . . ?
C9 C8 C7 119.7(3) . . ?
C22 C23 C24 120.8(3) . . ?
C4 C3 C2 119.3(3) . . ?
C46 C51 C50 120.7(3) . . ?
C44 C45 C40 120.2(4) . . ?
C3 C4 C5 119.1(3) . . ?
C49 C48 C47 121.0(4) . . ?
C43 C42 C41 120.3(4) . . ?
C42 C43 C44 119.3(4) . . ?
C48 C49 C50 119.6(3) . . ?
C49 C50 C51 119.9(4) . . ?
C45 C44 C43 120.5(4) . . ?
F2 B1 F1 110.6(4) . . ?
F2 B1 F3 111.3(4) . . ?
F2 B1 F4 107.9(4) . . ?
F3 B1 F1 107.9(3) . . ?
F4 B1 F1 107.1(4) . . ?
F4 B1 F3 112.0(4) . . ?
C54 C55 C56 110.0(10) . . ?
C52 C53 C54 126.6(12) . . ?
C56 C57 C52 113.5(10) . . ?
C57 C56 C55 118.3(11) . . ?
C53 C52 C57 113.0(10) . . ?
C53 C54 C55 109.5(11) . . ?

loop_
_geom_bond_atom_site_label_1
_geom_bond_atom_site_label_2
_geom_bond_distance
_geom_bond_site_symmetry_2
_geom_bond_publ_flag
Cu1 P1 2.2696(8) . ?
Cu1 P2 2.2989(8) . ?
Cu1 N2 2.110(2) . ?
Cu1 N1 2.090(2) . ?
P1 C19 1.833(3) . ?
P1 C13 1.827(3) . ?
P1 C25 1.836(3) . ?
P2 C40 1.832(3) . ?
P2 C34 1.824(3) . ?
P2 C46 1.829(3) . ?
O1 C26 1.397(3) . ?
O1 C33 1.387(3) . ?
N2 C11 1.357(4) . ?
N2 C7 1.352(4) . ?
N1 C6 1.350(4) . ?
N1 C2 1.349(4) . ?
F1 B1 1.388(5) . ?
C19 C20 1.399(4) . ?
C19 C24 1.401(4) . ?
C26 C27 1.391(4) . ?
C26 C25 1.397(4) . ?
C28 C27 1.390(4) . ?
C28 C29 1.387(4) . ?
C6 C7 1.484(4) . ?
C6 C5 1.383(4) . ?
C11 C10 1.387(4) . ?
C11 C12 1.496(4) . ?
C27 C31 1.530(4) . ?
C40 C41 1.393(5) . ?
C40 C45 1.391(5) . ?
C13 C14 1.398(4) . ?
C13 C18 1.398(4) . ?
C34 C33 1.392(4) . ?
C34 C35 1.396(4) . ?
C30 C25 1.396(4) . ?
C30 C29 1.388(4) . ?
C14 C15 1.384(4) . ?
C33 C32 1.390(4) . ?
C7 C8 1.389(5) . ?
C35 C36 1.392(5) . ?
C46 C47 1.397(4) . ?
C46 C51 1.381(5) . ?
C18 C17 1.393(4) . ?
C32 C31 1.532(4) . ?
C32 C37 1.392(4) . ?
C10 C9 1.378(5) . ?
C2 C1 1.498(5) . ?
C2 C3 1.391(5) . ?
C31 C39 1.534(4) . ?
C31 C38 1.548(4) . ?
C21 C20 1.388(4) . ?
C21 C22 1.377(5) . ?
F2 B1 1.336(5) . ?
C16 C17 1.391(5) . ?
C16 C15 1.392(5) . ?
C22 C23 1.383(5) . ?
C47 C48 1.387(5) . ?
C24 C23 1.388(4) . ?
C9 C8 1.373(5) . ?
C36 C37 1.390(5) . ?
C5 C4 1.383(5) . ?
F3 B1 1.358(5) . ?
C41 C42 1.387(5) . ?
C3 C4 1.374(6) . ?
C51 C50 1.388(5) . ?
F4 B1 1.349(5) . ?
C45 C44 1.391(6) . ?
C48 C49 1.367(6) . ?
C42 C43 1.379(7) . ?
C43 C44 1.396(8) . ?
C49 C50 1.388(6) . ?
C55 C56 1.509(11) . ?
C55 C54 1.402(11) . ?
C53 C52 1.318(11) . ?
C53 C54 1.361(11) . ?
C57 C56 1.303(11) . ?
C57 C52 1.496(11) . ?

loop_
_smtbx_masks_void_nr
_smtbx_masks_void_average_x
_smtbx_masks_void_average_y
_smtbx_masks_void_average_z
_smtbx_masks_void_volume
_smtbx_masks_void_count_electrons
_smtbx_masks_void_content
1 0.500 0.000 1.000 281.2 50.4 '0.8 C3H6O1'
